data_1541204
loop_
_publ_author_name
'Marasinghe, G.K.'
'Ezekwenna, P.C.'
'James, W.J.'
'Long, G.J.'
'Hu, Z.'
'Pringle, O.A.'
'Yelon, W.B.'
'Grandjean, F.'

_publ_section_title
;
 Neutron diffraction and Moessbauer spectral study of the Nd2 Fe16 Ti Cx
 solid solutions
;
_journal_name_full 'Journal of Applied Physics'
_journal_page_first 4587
_journal_page_last 4589
_journal_volume 79
_journal_year 1996
_chemical_formula_sum 'C2.97 Fe12.9 Nd2 Ti1.19'
_chemical_name_systematic 'Nd2 Fe12.9 Ti1.19 C2.97'
_space_group_IT_number 166
_symmetry_space_group_name_Hall '-R 3 2"'
_symmetry_space_group_name_H-M 'R -3 m :H'
_cell_angle_alpha 90
_cell_angle_beta 90
_cell_angle_gamma 120
_cell_formula_units_Z 3
_cell_length_a 8.8385
_cell_length_b 8.8385
_cell_length_c 12.6662
_cell_volume 856.908
_citation_journal_id_ASTM JAPIAU
_cod_data_source_file Marasinghe_JAPIAU_1996_1742.cif
_cod_data_source_block C2.97Fe12.9Nd2Ti1.19
_cod_original_cell_volume 856.9078
_cod_database_code 1541204

loop_
_symmetry_equiv_pos_as_xyz
x,y,z
-y,x-y,z
-x+y,-x,z
y,x,-z
-x,-x+y,-z
x-y,-y,-z
-x,-y,-z
y,-x+y,-z
x-y,x,-z
-y,-x,z
x,x-y,z
-x+y,y,z
x+2/3,y+1/3,z+1/3
-y+2/3,x-y+1/3,z+1/3
-x+y+2/3,-x+1/3,z+1/3
y+2/3,x+1/3,-z+1/3
-x+2/3,-x+y+1/3,-z+1/3
x-y+2/3,-y+1/3,-z+1/3
-x+2/3,-y+1/3,-z+1/3
y+2/3,-x+y+1/3,-z+1/3
x-y+2/3,x+1/3,-z+1/3
-y+2/3,-x+1/3,z+1/3
x+2/3,x-y+1/3,z+1/3
-x+y+2/3,y+1/3,z+1/3
x+1/3,y+2/3,z+2/3
-y+1/3,x-y+2/3,z+2/3
-x+y+1/3,-x+2/3,z+2/3
y+1/3,x+2/3,-z+2/3
-x+1/3,-x+y+2/3,-z+2/3
x-y+1/3,-y+2/3,-z+2/3
-x+1/3,-y+2/3,-z+2/3
y+1/3,-x+y+2/3,-z+2/3
x-y+1/3,x+2/3,-z+2/3
-y+1/3,-x+2/3,z+2/3
x+1/3,x-y+2/3,z+2/3
-x+y+1/3,y+2/3,z+2/3

loop_
_atom_site_label
_atom_site_type_symbol
_atom_site_fract_x
_atom_site_fract_y
_atom_site_fract_z
_atom_site_occupancy
_atom_site_U_iso_or_equiv
Fe1 Fe 0 0 0.0967 0.63 0.0
Ti4 Ti 0.5 0 0.5 0.03 0.0
Ti1 Ti 0 0 0.0967 0.37 0.0
Fe2 Fe 0.2847 0 0 1 0.0
C2 C 0.5 0 0 0.99 0.0
Fe3 Fe 0.1736 -0.1736 0.4865 0.94 0.0
Ti3 Ti 0.1736 -0.1736 0.4865 0.06 0.0
Nd1 Nd 0 0 0.3417 1 0.0
